data_4511754
loop_
_publ_author_name
'St\"oger, Berthold'
'Du\<sek, Michal'

_publ_section_title
;
 Complex Polymorphism and Polytypism of Potassium Metaarsenate, KAsO3
;
_journal_issue 9
_journal_name_full 'Crystal Growth &amp; Design'
_journal_page_first 4640
_journal_paper_doi 10.1021/cg500733w
_journal_volume 14
_journal_year 2014
_chemical_formula_sum 'As K O3'
_chemical_formula_weight 162
_chemical_name_common 'potassium metaarsenate, beta'
_chemical_name_systematic ' ?'
_space_group_IT_number 14
_symmetry_cell_setting monoclinic
_symmetry_Int_Tables_number 14
_symmetry_space_group_name_Hall '-P 2ybc'
_symmetry_space_group_name_H-M 'P 1 21/c 1'
_cell_angle_alpha 90
_cell_angle_beta 90.1844(18)
_cell_angle_gamma 90
_cell_formula_units_Z 24
_cell_length_a 8.9748(3)
_cell_length_b 19.1172(6)
_cell_length_c 12.1660(3)
_cell_measurement_reflns_used 6103
_cell_measurement_temperature 300
_cell_measurement_theta_max 30.6
_cell_measurement_theta_min 3.0
_cell_volume 2087.35(11)
_computing_cell_refinement 'SAINT-Plus (Bruker, 2012)'
_computing_data_collection 'APEX2 (Bruker, 2012)'
_computing_data_reduction 'SAINT-Plus (Bruker, 2012)'
_computing_molecular_graphics 'ATOMS (Dowty, 2006)'
_computing_structure_refinement 'JANA2006 (Pet\<r\'i\<cek, et al., 2006)'
_computing_structure_solution 'by isomorphous structure methods'
_diffrn_ambient_temperature 300
_diffrn_measured_fraction_theta_full 1
_diffrn_measured_fraction_theta_max 1
_diffrn_measurement_device 'four-cycle diffractometer'
_diffrn_measurement_device_type 'Bruker KAPPA APEX II CCD'
_diffrn_measurement_method '\w and \p scans'
_diffrn_radiation_monochromator graphite
_diffrn_radiation_probe x-ray
_diffrn_radiation_source 'X-ray tube'
_diffrn_radiation_type 'Mo K\a'
_diffrn_radiation_wavelength 0.71073
_diffrn_reflns_av_R_equivalents 0.129
_diffrn_reflns_av_sigmaI/netI 0.0736
_diffrn_reflns_limit_h_max 13
_diffrn_reflns_limit_h_min -13
_diffrn_reflns_limit_k_max 28
_diffrn_reflns_limit_k_min -28
_diffrn_reflns_limit_l_max 18
_diffrn_reflns_limit_l_min -18
_diffrn_reflns_number 76588
_diffrn_reflns_theta_full 32.65
_diffrn_reflns_theta_max 32.65
_diffrn_reflns_theta_min 1.98
_exptl_absorpt_coefficient_mu 10.771
_exptl_absorpt_correction_T_max 0.90
_exptl_absorpt_correction_T_min 0.60
_exptl_absorpt_correction_type multi-scan
_exptl_absorpt_process_details SADABS
_exptl_crystal_colour 'clear colourless'
_exptl_crystal_density_diffrn 3.0923
_exptl_crystal_description plate
_exptl_crystal_F_000 1824
_exptl_crystal_size_max 0.07
_exptl_crystal_size_mid 0.04
_exptl_crystal_size_min 0.01
_refine_diff_density_max 1.14
_refine_diff_density_min -1.14
_refine_ls_extinction_method none
_refine_ls_goodness_of_fit_gt 1.24
_refine_ls_goodness_of_fit_ref 1.06
_refine_ls_number_constraints 0
_refine_ls_number_parameters 272
_refine_ls_number_reflns 7626
_refine_ls_number_restraints 0
_refine_ls_R_factor_all 0.1239
_refine_ls_R_factor_gt 0.0317
_refine_ls_shift/su_max 0.0393
_refine_ls_shift/su_mean 0.0046
_refine_ls_structure_factor_coef F
_refine_ls_weighting_details w=1/(\s^2^(F)+0.0001F^2^)
_refine_ls_weighting_scheme sigma
_refine_ls_wR_factor_gt 0.0278
_refine_ls_wR_factor_ref 0.0363
_reflns_number_gt 3381
_reflns_number_total 7626
_reflns_threshold_expression I>3\s(I)
_cod_data_source_file cg500733w_si_001.cif
_cod_data_source_block beta_prime_kaso3_300K
_cod_depositor_comments
;
The following automatic conversions were performed:

'_diffrn_radiation_probe' value 'X-ray' changed to 'x-ray' according
to
/usr/data/users/saulius/crontab/automatic-downloads/rss-feeds/ACS/lib/dictionaries/cif_core.dic
dictionary named 'cif_core.dic' version 2.4.2 from 2011-04-26.

Automatic conversion script
Id: cif_fix_values 2281 2013-09-26 08:29:07Z andrius 

 Adding full bibliography for 4511752--4511758.cif.
;
_cod_original_formula_sum 'As1 K1 O3'
_cod_database_code 4511754

loop_
_symmetry_equiv_pos_site_id
_symmetry_equiv_pos_as_xyz
1 x,y,z
2 -x,y+1/2,-z+1/2
3 -x,-y,-z
4 x,-y+1/2,z+1/2

loop_
_atom_site_label
_atom_site_type_symbol
_atom_site_fract_x
_atom_site_fract_y
_atom_site_fract_z
_atom_site_adp_type
_atom_site_U_iso_or_equiv
_atom_site_symmetry_multiplicity
_atom_site_occupancy
_atom_site_calc_flag
As1a As 0.28785(7) 0.39460(4) 0.33680(5) Uani 0.01481(18) 4 1 d
As1b As 0.04414(7) 0.60421(4) 0.59027(5) Uani 0.01485(18) 4 1 d
As1c As 0.54519(7) 0.60600(4) 0.16431(5) Uani 0.01691(19) 4 1 d
As1d As 0.78402(7) 0.39503(4) -0.08274(5) Uani 0.01628(19) 4 1 d
As2a As 0.12019(9) 0.25469(3) 0.37464(8) Uani 0.01354(16) 4 1 d
As2b As 0.62224(9) 0.25442(3) -0.12683(8) Uani 0.01386(16) 4 1 d
K1a K 0.60587(18) 0.42384(11) 0.19977(16) Uani 0.0247(5) 4 1 d
K1b K 0.36324(16) 0.57473(11) 0.45352(16) Uani 0.0222(6) 4 1 d
K1c K 0.88162(17) 0.57422(11) 0.29156(16) Uani 0.0245(6) 4 1 d
K1d K 0.11792(18) 0.42137(11) 0.04960(17) Uani 0.0249(5) 4 1 d
K2a K 0.87028(18) 0.25113(8) -0.36513(16) Uani 0.0215(4) 4 1 d
K2b K 0.37167(19) 0.25239(8) 0.61630(17) Uani 0.0230(4) 4 1 d
O1a O 0.2953(5) 0.3794(2) 0.2046(3) Uani 0.0227(15) 4 1 d
O1b O 0.0481(5) 0.6164(3) 0.4580(4) Uani 0.0252(15) 4 1 d
O1c O 0.5452(6) 0.6181(3) 0.2969(4) Uani 0.0317(17) 4 1 d
O1d O 0.7865(5) 0.3798(3) 0.0486(4) Uani 0.0298(17) 4 1 d
O2a O 0.4230(5) 0.4383(3) 0.3942(4) Uani 0.0229(16) 4 1 d
O2b O 0.1797(6) 0.5612(3) 0.6490(4) Uani 0.0248(17) 4 1 d
O2c O 0.6823(6) 0.5617(3) 0.1117(5) Uani 0.0243(16) 4 1 d
O2d O 0.9204(6) 0.4420(3) -0.1322(5) Uani 0.0256(16) 4 1 d
O3a O 0.1220(6) 0.4382(2) 0.3724(7) Uani 0.0311(15) 4 1 d
O3b O 0.6200(6) 0.4370(2) -0.1205(7) Uani 0.0320(16) 4 1 d
O4a O 0.2648(5) 0.3149(2) 0.4068(3) Uani 0.0195(14) 4 1 d
O4b O 0.0246(5) 0.6852(2) 0.6577(3) Uani 0.0181(14) 4 1 d
O4c O 0.5247(5) 0.6861(2) 0.0954(3) Uani 0.0184(14) 4 1 d
O4d O 0.7666(5) 0.3159(2) -0.1554(3) Uani 0.0188(14) 4 1 d
O5a O 0.1491(5) 0.2123(3) 0.2606(5) Uani 0.0243(17) 4 1 d
O5b O 0.0927(5) 0.2146(3) 0.4912(4) Uani 0.0190(14) 4 1 d
O5c O 0.5955(5) 0.2140(3) -0.2426(4) Uani 0.0236(15) 4 1 d
O5d O 0.6496(5) 0.2129(3) -0.0115(4) Uani 0.0217(16) 4 1 d

loop_
_atom_site_aniso_label
_atom_site_aniso_type_symbol
_atom_site_aniso_U_11
_atom_site_aniso_U_22
_atom_site_aniso_U_33
_atom_site_aniso_U_12
_atom_site_aniso_U_13
_atom_site_aniso_U_23
As1a As 0.0133(3) 0.0145(3) 0.0167(3) -0.0013(3) 0.0001(2) 0.0001(3)
As1b As 0.0135(3) 0.0143(3) 0.0167(4) 0.0019(3) -0.0010(2) -0.0001(3)
As1c As 0.0155(3) 0.0152(3) 0.0200(4) 0.0009(3) -0.0013(2) 0.0016(3)
As1d As 0.0157(3) 0.0151(3) 0.0181(3) -0.0025(3) -0.0009(2) -0.0016(3)
As2a As 0.0165(3) 0.0114(3) 0.0127(3) 0.0039(4) 0.00032(19) 0.0030(4)
As2b As 0.0163(3) 0.0118(3) 0.0134(3) 0.0030(4) -0.00244(19) 0.0028(4)
K1a K 0.0245(8) 0.0222(10) 0.0273(10) -0.0008(6) 0.0059(7) 0.0004(7)
K1b K 0.0209(8) 0.0212(10) 0.0247(10) 0.0026(6) 0.0037(6) -0.0027(7)
K1c K 0.0267(9) 0.0247(11) 0.0221(10) -0.0042(6) -0.0062(6) 0.0027(7)
K1d K 0.0282(9) 0.0205(9) 0.0258(10) 0.0031(6) -0.0087(6) -0.0015(7)
K2a K 0.0236(7) 0.0263(7) 0.0147(8) -0.0015(8) 0.0000(5) 0.0009(8)
K2b K 0.0243(7) 0.0256(7) 0.0190(8) -0.0011(8) -0.0019(5) -0.0015(9)
O1a O 0.032(3) 0.021(3) 0.015(2) 0.001(2) -0.0058(19) 0.0015(17)
O1b O 0.031(3) 0.032(3) 0.013(2) 0.000(2) -0.0025(19) -0.003(2)
O1c O 0.045(3) 0.031(3) 0.019(3) -0.009(2) 0.007(2) 0.003(2)
O1d O 0.037(3) 0.037(3) 0.015(2) 0.004(2) 0.003(2) -0.002(2)
O2a O 0.017(2) 0.025(3) 0.026(3) -0.008(2) -0.004(2) -0.007(2)
O2b O 0.025(3) 0.021(3) 0.029(3) 0.004(2) -0.005(2) 0.001(2)
O2c O 0.022(3) 0.022(3) 0.029(3) 0.003(2) 0.001(2) -0.001(2)
O2d O 0.022(3) 0.023(3) 0.032(3) -0.009(2) 0.006(2) 0.005(2)
O3a O 0.018(2) 0.019(2) 0.057(3) 0.006(2) 0.0099(18) -0.006(4)
O3b O 0.025(3) 0.013(2) 0.058(3) -0.001(3) -0.012(2) -0.009(4)
O4a O 0.020(2) 0.018(2) 0.020(3) -0.0019(18) -0.0024(19) 0.007(2)
O4b O 0.021(2) 0.014(2) 0.019(3) 0.0031(17) -0.0050(19) -0.0062(19)
O4c O 0.022(2) 0.011(2) 0.022(3) 0.0015(17) 0.0035(19) 0.0045(19)
O4d O 0.018(2) 0.018(2) 0.020(3) -0.0066(17) 0.0024(19) 0.000(2)
O5a O 0.028(3) 0.023(3) 0.022(3) 0.001(2) 0.004(2) -0.010(2)
O5b O 0.028(2) 0.015(2) 0.014(2) 0.000(2) 0.000(2) 0.0053(18)
O5c O 0.030(3) 0.023(3) 0.018(3) 0.000(2) -0.006(2) -0.005(2)
O5d O 0.032(3) 0.017(3) 0.017(3) -0.001(2) -0.007(2) 0.008(2)

loop_
_atom_type_symbol
_atom_type_scat_dispersion_real
_atom_type_scat_dispersion_imag
_atom_type_scat_source
As 0.0499 2.0058 'International Tables Vol C tables 4.2.6.8 and 6.1.1.1'
K 0.2009 0.2494 'International Tables Vol C tables 4.2.6.8 and 6.1.1.1'
O 0.0106 0.0060 'International Tables Vol C tables 4.2.6.8 and 6.1.1.1'

loop_
_geom_angle_atom_site_label_1
_geom_angle_atom_site_label_2
_geom_angle_atom_site_label_3
_geom_angle_site_symmetry_1
_geom_angle_site_symmetry_3
_geom_angle
O1a As1a O2a . . 118.7(2)
O1a As1a O3a . . 111.3(3)
O1a As1a O4a . . 109.1(2)
O2a As1a O3a . . 106.3(3)
O2a As1a O4a . . 109.0(2)
O3a As1a O4a . . 101.0(2)
O1b As1b O2b . . 119.2(3)
O1b As1b O3a . 3_566 110.1(3)
O1b As1b O4b . . 109.7(2)
O2b As1b O3a . 3_566 106.6(3)
O2b As1b O4b . . 108.3(2)
O3a As1b O4b 3_566 . 101.5(2)
O1c As1c O2c . . 117.8(3)
O1c As1c O3b . 3_665 111.1(3)
O1c As1c O4c . . 110.4(2)
O2c As1c O3b . 3_665 105.9(3)
O2c As1c O4c . . 110.1(2)
O3b As1c O4c 3_665 . 100.1(2)
O1d As1d O2d . . 116.9(3)
O1d As1d O3b . . 110.6(3)
O1d As1d O4d . . 109.9(2)
O2d As1d O3b . . 106.5(3)
O2d As1d O4d . . 110.7(2)
O3b As1d O4d . . 101.0(2)

loop_
_geom_bond_atom_site_label_1
_geom_bond_atom_site_label_2
_geom_bond_site_symmetry_2
_geom_bond_distance
As1a O1a . 1.636(4)
As1a O2a . 1.629(5)
As1a O3a . 1.762(6)
As1a O4a . 1.757(4)
As1b O1b . 1.626(4)
As1b O2b . 1.631(5)
As1b O3a 3_566 1.758(6)
As1b O4b . 1.761(4)
As1c O1c . 1.630(5)
As1c O2c . 1.626(5)
As1c O3b 3_665 1.776(6)
As1c O4c . 1.756(4)
As1d O1d . 1.624(4)
As1d O2d . 1.634(5)
As1d O3b . 1.737(6)
As1d O4d . 1.759(4)
As2a O4a . 1.778(4)
As2a O4b 3_566 1.778(4)
As2a O5a . 1.628(6)
As2a O5b . 1.632(5)
As2b O4c 3_665 1.784(4)
As2b O4d . 1.784(4)
As2b O5c . 1.624(5)
As2b O5d . 1.630(5)
K1a O1a . 2.915(5)
K1a O1d . 2.596(5)
K1a O2a . 2.897(5)
K1a O2b 3_666 2.674(6)
K1a O2c . 2.927(6)
K1a O5c 4_555 2.728(6)
K1b O1b . 2.939(5)
K1b O1c . 2.647(5)
K1b O2a . 2.759(6)
K1b O2a 3_666 2.674(5)
K1b O2b . 2.909(6)
K1b O5d 2_655 2.736(6)
K1c O1b 1_655 2.639(5)
K1c O2b 3_666 2.745(6)
K1c O2c . 2.832(6)
K1c O2d 3_765 2.652(6)
K1c O5a 2_655 2.730(6)
K1d O1a . 2.591(5)
K1d O2c 3_665 2.682(6)
K1d O2d 1_455 2.858(6)
K1d O2d 3_665 2.820(6)
K1d O5b 4_554 2.703(5)
K2a O1b 3_665 2.868(5)
K2a O1d 4_554 2.816(5)
K2a O4b 2_645 2.973(5)
K2a O4d . 2.988(5)
K2a O5a 4_654 3.011(5)
K2a O5b 1_654 2.747(5)
K2a O5c . 2.972(5)
K2a O5d 4_554 2.747(5)
K2b O1a 4_555 2.824(5)
K2b O1c 3_666 2.792(5)
K2b O4a . 2.972(5)
K2b O4c 2_645 3.019(5)
K2b O5a 4_555 2.748(5)
K2b O5b . 3.014(5)
K2b O5c 1_556 2.738(5)
K2b O5d 4_555 3.017(5)

loop_
_jana_cell_twin_matrix_id
_jana_cell_twin_volume_fraction
_jana_cell_twin_matrix_1_1
_jana_cell_twin_matrix_1_2
_jana_cell_twin_matrix_1_3
_jana_cell_twin_matrix_2_1
_jana_cell_twin_matrix_2_2
_jana_cell_twin_matrix_2_3
_jana_cell_twin_matrix_3_1
_jana_cell_twin_matrix_3_2
_jana_cell_twin_matrix_3_3
1 0.8306(6) 1 0 0 0 1 0 0 0 1
2 0.1694(6) -1 0 0 0 1 0 0 0 1
